data_7059465
loop_
_publ_author_name
'Mukiza, Janvier'
'Blacque, Olivier'
'Habarurema, Gratien'
'Kampire, Edwige'

_publ_section_title
;
 The reaction of oxidorhenium(v) with dipodal and tripodal
 aroylhydrazines: formation of dinuclear and trinuclear
 aroylhydrazone-bridged rhenium(v) complexes
;
_journal_issue 17
_journal_name_full 'New Journal of Chemistry'
_journal_page_first 7080
_journal_page_last 7090
_journal_paper_doi 10.1039/D0NJ00182A
_journal_volume 44
_journal_year 2020
_chemical_formula_moiety 'C50 H46 Cl4 N4 O4 P2 Re2, 2(C3 H6 O)'
_chemical_formula_sum 'C56 H58 Cl4 N4 O6 P2 Re2'
_chemical_formula_weight 1459.20
_space_group_crystal_system monoclinic
_space_group_IT_number 14
_space_group_name_Hall '-P 2yn'
_space_group_name_H-M_alt 'P 1 21/n 1'
_atom_sites_solution_hydrogens geom
_audit_creation_date 2018-11-06
_audit_creation_method
;
Olex2 1.2
(compiled 2018.05.29 svn.r3508 for OlexSys, GUI svn.r5506)
;
_audit_update_record
;
2019-09-25 deposited with the CCDC.	2020-03-31 downloaded from the CCDC.
;
_cell_angle_alpha 90
_cell_angle_beta 98.7280(5)
_cell_angle_gamma 90
_cell_formula_units_Z 4
_cell_length_a 15.75942(9)
_cell_length_b 14.22970(7)
_cell_length_c 25.43850(12)
_cell_measurement_reflns_used 92892
_cell_measurement_temperature 120.00(10)
_cell_measurement_theta_max 78.7640
_cell_measurement_theta_min 3.5350
_cell_volume 5638.57(5)
_computing_cell_refinement 'CrysAlisPro 1.171.40.16c (Rigaku OD, 2018)'
_computing_data_collection 'CrysAlisPro 1.171.40.16c (Rigaku OD, 2018)'
_computing_data_reduction 'CrysAlisPro 1.171.40.16c (Rigaku OD, 2018)'
_computing_molecular_graphics 'Olex2 (Dolomanov et al., 2009)'
_computing_publication_material 'Olex2 (Dolomanov et al., 2009)'
_computing_structure_refinement 'ShelXL (Sheldrick, 2015)'
_diffrn_ambient_environment N~2~
_diffrn_ambient_temperature 120.00(10)
_diffrn_detector 'CCD plate'
_diffrn_detector_type 'Pilatus 200K'
_diffrn_measured_fraction_theta_full 1.000
_diffrn_measured_fraction_theta_max 0.998
_diffrn_measurement_details
;
List of Runs (angles in degrees, time in seconds):

  # Type    Start    End  Width  t~exp~   \w     \q     \k     \f   Frames
#--------------------------------------------------------------------------
  1  \w    -62.00 -37.00   0.50    0.34    --  -50.71 -52.00 -90.00   50
  2  \w   -105.00 -38.00   0.50    0.34    --  -50.71 -50.00  75.99  134
  3  \w   -127.00 -73.00   0.50    0.34    --  -50.71 -38.00  30.00  108
  4  \w    -91.00 -50.00   0.50    1.36    --  -86.25  56.00-109.27   82
  5  \w   -127.00 -41.00   0.50    0.34    --  -50.71 -42.00 -40.45  172
  6  \w   -122.00 -96.00   0.50    0.34    --  -50.71 -52.00 -90.00   52
  7  \w     62.00  88.00   0.50    0.34    --   50.71  57.00-150.00   52
  8  \w     31.00 108.00   0.50    1.36    --  107.75 -15.00 -90.00  154
  9  \w    122.00 175.00   0.50    1.36    --  107.75  15.00 -30.00  106
 10  \w    149.00 175.00   0.50    1.36    --  107.75  52.00  55.00   52
 11  \w    128.00 154.00   0.50    1.36    --  107.75  15.00   0.00   52
 12  \w    124.00 150.00   0.50    1.36    --  107.75  15.00  30.00   52
 13  \w    109.00 142.00   0.50    1.36    --  107.75  52.00  55.00   66
 14  \w    104.00 132.00   0.50    1.36    --  107.75  47.00 142.39   56
 15  \w     68.00  93.00   0.50    1.36    --  107.75  -4.00  24.41   50
 16  \w     95.00 120.00   0.50    1.36    --  107.75  15.00   0.00   50
 17  \w     69.00  94.00   0.50    1.36    --  107.75  -5.00  93.08   50
 18  \w     63.00 108.00   0.50    1.36    --  107.75 -15.00  90.00   90
 19  \w     52.00  78.00   0.50    1.36    --  107.75 -59.00 111.74   52
 20  \w     61.00  96.00   0.50    1.36    --  107.75 -58.00 136.98   70
 21  \w     54.00 100.00   0.50    1.36    --  107.75 -59.00  78.08   92
 22  \w     44.00  69.00   0.50    1.36    --  107.75 -30.00  30.00   50
 23  \w     42.00 102.00   0.50    1.36    --  107.75 -59.00  21.98  120
 24  \w     49.00  75.00   0.50    1.36    --  107.75 -45.00  53.10   52
 25  \w     35.00  87.00   0.50    1.36    --  107.75 -57.00  -1.78  104
 26  \w     32.00  58.00   0.50    1.36    --  107.75 -45.00 -90.00   52
 27  \w     51.00  76.00   0.50    1.36    --  107.75 -45.00-120.00   50
 28  \w     48.00  77.00   0.50    1.36    --  107.75 -45.00-150.00   58
 29  \w     34.00  85.00   0.50    1.36    --  107.75 -53.00-176.74  102
 30  \w     39.00  68.00   0.50    1.36    --  107.75 -48.00-123.78   58
 31  \w     39.00  80.00   0.50    1.36    --  107.75 -57.00 -60.14   82
 32  \w     32.00  61.00   0.50    1.36    --  107.75 -45.00 -60.00   58
 33  \w     35.00  69.00   0.50    1.36    --  107.75 -55.00 -27.82   68
 34  \w     28.00  61.00   0.50    1.36    --  107.75  -4.00  24.41   66
 35  \w     35.00  61.00   0.50    1.36    --  107.75 -48.00  20.90   52
 36  \w     36.00  61.00   0.50    1.36    --  107.75 -58.00  56.23   50
 37  \w     30.00  55.00   0.50    1.36    --  107.75 -38.00 101.98   50
 38  \w     45.00  77.00   0.50    1.36    --  107.75 -59.00 123.92   64
 39  \w     35.00  69.00   0.50    1.36    --  107.75 -30.00 120.00   68
 40  \w     29.00  59.00   0.50    1.36    --  107.75 -15.00  90.00   60
 41  \w     33.00  58.00   0.50    1.36    --  107.75 -52.00 128.51   50
 42  \w     36.00  85.00   0.50    1.36    --  107.75 -55.00 142.39   98
 43  \w     37.00  63.00   0.50    1.36    --  107.75 -56.00  59.65   52
 44  \w     30.00  62.00   0.50    1.36    --  107.75 -30.00 -30.00   64
 45  \w     31.00  65.00   0.50    1.36    --  107.75 -30.00 -60.00   68
 46  \w     31.00  69.00   0.50    1.36    --  107.75 -30.00-120.00   76
 47  \w     29.00  54.00   0.50    1.36    --  107.75 -30.00-180.00   50
 48  \w    -73.00 -37.00   0.50    0.34    --  -50.71 -57.00 150.00   72
 49  \w    -18.00  27.00   0.50    0.34    --  -50.71  19.00  60.00   90
 50  \w    -63.00 -26.00   0.50    0.34    --  -50.71  19.00  60.00   74
 51  \w   -116.00 -79.00   0.50    0.34    --  -50.71 -57.00-180.00   74
 52  \w    -71.00 -41.00   0.50    0.34    --  -50.71 -57.00-180.00   60
 53  \w      7.00  63.00   0.50    0.34    --   50.71 -19.00 150.00  112
 54  \w     13.00  44.00   0.50    0.34    --   50.71 -57.00-120.00   62
 55  \w    -98.00 -72.00   0.50    1.36    --  -86.25 -60.00 179.49   52
 56  \w    -99.00 -73.00   0.50    1.36    --  -86.25 -59.00 144.33   52
 57  \w   -100.00 -71.00   0.50    1.36    --  -86.25 -59.00 115.15   58
 58  \w    -96.00 -71.00   0.50    1.36    --  -86.25 -56.00 146.70   50
 59  \w     95.00 121.00   0.50    1.36    --  107.75  45.00-150.00   52
 60  \w    112.00 138.00   0.50    1.36    --  107.75  59.00 156.25   52
 61  \w     96.00 145.00   0.50    1.36    --  107.75  45.00 120.00   98
 62  \w     59.00  98.00   0.50    1.36    --  107.75 -59.00 -47.67   78
 63  \w     96.00 134.00   0.50    1.36    --  107.75  48.00  87.87   76
 64  \w    100.00 161.00   0.50    1.36    --  107.75  55.00-155.15  122
 65  \w    121.00 177.00   0.50    1.36    --  107.75  40.00-176.84  112
 66  \w     96.00 133.00   0.50    1.36    --  107.75  38.00  -0.08   74
 67  \w    103.00 130.00   0.50    1.36    --  107.75  51.00 -94.44   54
 68  \w     95.00 159.00   0.50    1.36    --  107.75  45.00 150.00  128
 69  \w     92.00 117.00   0.50    1.36    --  107.75  60.00-156.92   50
 70  \w     29.00  54.00   0.50    1.36    --  107.75 -30.00   0.00   50
 71  \w     94.00 131.00   0.50    1.36    --  107.75  45.00-120.00   74
 72  \w     97.00 123.00   0.50    1.36    --  107.75  30.00  90.00   52
 73  \w    142.00 171.00   0.50    1.36    --  107.75  15.00 120.00   58
 74  \w     94.00 123.00   0.50    1.36    --  107.75  30.00-150.00   58
 75  \w     76.00 102.00   0.50    1.36    --  107.75 -59.00 -28.39   52
 76  \w    101.00 156.00   0.50    1.36    --  107.75  51.00   6.34  110
 77  \w     93.00 135.00   0.50    1.36    --  107.75  58.00 -56.60   84
 78  \w    153.00 178.00   0.50    1.36    --  107.75  59.00 153.79   50
 79  \w     40.00  66.00   0.50    1.36    --  107.75 -30.00 -30.00   52
 80  \w     63.00  89.00   0.50    1.36    --  107.75 -56.00-119.70   52
 81  \w    151.00 178.00   0.50    1.36    --  107.75  30.00  60.00   54
 82  \w    102.00 139.00   0.50    1.36    --  107.75  60.00-121.64   74
 83  \w     94.00 122.00   0.50    1.36    --  107.75  30.00  60.00   56
 84  \w    132.00 175.00   0.50    1.36    --  107.75  21.00 132.74   86
 85  \w     53.00  96.00   0.50    1.36    --  107.75 -59.00 -77.88   86
 86  \w     94.00 120.00   0.50    1.36    --  107.75  45.00  30.00   52
 87  \w    147.00 173.00   0.50    1.36    --  107.75  30.00-180.00   52
 88  \w     95.00 133.00   0.50    1.36    --  107.75  51.00-113.38   76
 89  \w     48.00  74.00   0.50    1.36    --  107.75 -15.00  60.00   52
 90  \w     79.00 105.00   0.50    1.36    --  107.75  -5.00-152.16   52
 91  \w     39.00  65.00   0.50    1.36    --  107.75 -55.00 -45.06   52
 92  \w     73.00  99.00   0.50    1.36    --  107.75 -58.00 163.70   52
 93  \w     51.00  77.00   0.50    1.36    --  107.75 -59.00  -6.98   52
 94  \w    102.00 129.00   0.50    1.36    --  107.75  45.00  60.00   54
 95  \w    138.00 171.00   0.50    1.36    --  107.75  45.00  90.00   66
 96  \w    118.00 144.00   0.50    1.36    --  107.75  30.00-120.00   52
 97  \w    111.00 137.00   0.50    1.36    --  107.75  30.00   0.00   52
 98  \w     92.00 117.00   0.50    1.36    --  107.75  59.00 153.79   50
 99  \w    103.00 129.00   0.50    1.36    --  107.75  58.00 117.40   52
100  \w     94.00 148.00   0.50    1.36    --  107.75  52.00 158.83  108
;
_diffrn_measurement_device 'four-circle diffractometer'
_diffrn_measurement_device_type 'XtaLAB Synergy, Dualflex, Pilatus 200K'
_diffrn_measurement_method '\w scans'
_diffrn_orient_matrix_type 'CrysAlisPro convention (1999,Acta A55,543-557)'
_diffrn_orient_matrix_UB_11 -0.0104029000
_diffrn_orient_matrix_UB_12 0.0649723000
_diffrn_orient_matrix_UB_13 -0.0490078000
_diffrn_orient_matrix_UB_21 0.0933488000
_diffrn_orient_matrix_UB_22 -0.0206961000
_diffrn_orient_matrix_UB_23 -0.0075701000
_diffrn_orient_matrix_UB_31 -0.0309753000
_diffrn_orient_matrix_UB_32 -0.0841058000
_diffrn_orient_matrix_UB_33 -0.0360172000
_diffrn_radiation_monochromator mirror
_diffrn_radiation_probe x-ray
_diffrn_radiation_type CuK\a
_diffrn_radiation_wavelength 1.54184
_diffrn_reflns_av_unetI/netI 0.0098
_diffrn_reflns_Laue_measured_fraction_full 1.000
_diffrn_reflns_Laue_measured_fraction_max 0.998
_diffrn_reflns_limit_h_max 19
_diffrn_reflns_limit_h_min -20
_diffrn_reflns_limit_k_max 17
_diffrn_reflns_limit_k_min -17
_diffrn_reflns_limit_l_max 31
_diffrn_reflns_limit_l_min -32
_diffrn_reflns_number 26976
_diffrn_reflns_point_group_measured_fraction_full 1.000
_diffrn_reflns_point_group_measured_fraction_max 0.998
_diffrn_reflns_theta_full 67.684
_diffrn_reflns_theta_max 78.933
_diffrn_reflns_theta_min 3.102
_diffrn_source 'micro-focus sealed X-ray tube'
_diffrn_source_type 'PhotonJet (Cu) X-ray Source'
_exptl_absorpt_coefficient_mu 10.975
_exptl_absorpt_correction_T_max 1.00000
_exptl_absorpt_correction_T_min 0.57794
_exptl_absorpt_correction_type multi-scan
_exptl_absorpt_process_details
;
CrysAlisPro 1.171.40.16c (Rigaku Oxford Diffraction, 2018)
Empirical absorption correction using spherical harmonics,
 implemented in SCALE3 ABSPACK scaling algorithm.
;
_exptl_crystal_colour green
_exptl_crystal_colour_primary green
_exptl_crystal_density_diffrn 1.719
_exptl_crystal_description prism
_exptl_crystal_F_000 2872
_exptl_crystal_size_max 0.193
_exptl_crystal_size_mid 0.073
_exptl_crystal_size_min 0.047
_refine_diff_density_max 1.331
_refine_diff_density_min -1.785
_refine_diff_density_rms 0.130
_refine_ls_extinction_method none
_refine_ls_goodness_of_fit_ref 1.043
_refine_ls_hydrogen_treatment constr
_refine_ls_matrix_type full
_refine_ls_number_parameters 676
_refine_ls_number_reflns 26976
_refine_ls_number_restraints 0
_refine_ls_restrained_S_all 1.043
_refine_ls_R_factor_all 0.0366
_refine_ls_R_factor_gt 0.0359
_refine_ls_shift/su_max 0.002
_refine_ls_shift/su_mean 0.000
_refine_ls_structure_factor_coef Fsqd
_refine_ls_weighting_details 'w=1/[\s^2^(Fo^2^)+(0.0788P)^2^+2.9329P] where P=(Fo^2^+2Fc^2^)/3'
_refine_ls_weighting_scheme calc
_refine_ls_wR_factor_gt 0.0985
_refine_ls_wR_factor_ref 0.0992
_reflns_Friedel_coverage 0.000
_reflns_number_gt 26250
_reflns_number_total 26976
_reflns_threshold_expression 'I > 2\s(I)'
_twin_special_details
;
Component 2 rotated by 5.0793\% 
 around [-0.87 0.45 0.20] (reciprocal) or [-0.84 0.54 -0.00] (direct)
;
_cod_data_source_file d0nj00182a2.cif
_cod_data_source_block jm181030_17_twin1_hklf5
_cod_depositor_comments
;Adding full bibliography for 7059464--7059466.cif.

 Adding full bibliography for 7059464--7059466.cif.
;
_cod_database_code 7059465
_shelx_shelxl_version_number 2014/7
_chemical_oxdiff_formula 'Re2 Cl4 N4 O6 P2 C60 H50'
_shelx_space_group_comment
;
The symmetry employed for this shelxl refinement is uniquely defined
by the following loop, which should always be used as a source of
symmetry information in preference to the above space-group names.
They are only intended as comments.
;
_olex2_refinement_description
;
1. Twinned data refinement
 Scales: 0.5132(5)
 0.4868(5)
2. Fixed Uiso
 At 1.2 times of:
  All C(H) groups
 At 1.5 times of:
  All C(H,H,H) groups
3.a Aromatic/amide H refined with riding coordinates:
 C6(H6), C8(H8), C9(H9), C10(H10), C32(H32), C33(H33), C34(H34), C35(H35),
 C36(H36), C42(H42), C43(H43), C44(H44), C45(H45), C46(H46), C52(H52), C53(H53),
  C54(H54), C55(H55), C56(H56), C62(H62), C63(H63), C64(H64), C65(H65),
 C66(H66), C72(H72), C73(H73), C74(H74), C75(H75), C76(H76), C82(H82), C83(H83),
  C84(H84), C85(H85), C86(H86)
3.b Idealised Me refined as rotating group:
 C3(H3A,H3B,H3C), C4(H4A,H4B,H4C), C13(H13B,H13A,H13C), C14(H14A,H14B,H14C),
 C92(H92A,H92B,H92C), C93(H93A,H93B,H93C), C95(H95A,H95B,H95C), C96(H96A,H96B,
 H96C)
;
_olex2_submission_special_instructions 'No special instructions were received'
_oxdiff_exptl_absorpt_empirical_details
;
Empirical correction (ABSPACK) includes:
- Absorption correction using spherical harmonics
- Frame scaling
;
_oxdiff_exptl_absorpt_empirical_full_max 1.370
_oxdiff_exptl_absorpt_empirical_full_min 0.794
_oxdiff_twin_integration_method simultaneous
_oxdiff_twin_items 2

loop_
_space_group_symop_operation_xyz
'x, y, z'
'-x+1/2, y+1/2, -z+1/2'
'-x, -y, -z'
'x-1/2, -y-1/2, z-1/2'

loop_
_atom_site_label
_atom_site_type_symbol
_atom_site_fract_x
_atom_site_fract_y
_atom_site_fract_z
_atom_site_U_iso_or_equiv
_atom_site_adp_type
_atom_site_occupancy
_atom_site_site_symmetry_order
_atom_site_calc_flag
_atom_site_refinement_flags_posn
_atom_site_refinement_flags_adp
_atom_site_refinement_flags_occupancy
_atom_site_disorder_assembly
_atom_site_disorder_group
Re1 Re 0.20161(2) 0.30549(2) 0.66935(2) 0.01566(6) Uani 1 1 d . . . . .
Re2 Re 0.31661(2) 0.23552(2) 0.35810(2) 0.01524(6) Uani 1 1 d . . . . .
Cl1 Cl 0.34013(5) 0.33964(6) 0.71779(3) 0.02749(17) Uani 1 1 d . . . . .
Cl2 Cl 0.25848(5) 0.16193(5) 0.64504(3) 0.02353(15) Uani 1 1 d . . . . .
Cl3 Cl 0.17045(5) 0.23129(5) 0.31720(3) 0.02317(16) Uani 1 1 d . . . . .
Cl4 Cl 0.28967(5) 0.10289(5) 0.40744(3) 0.02183(15) Uani 1 1 d . . . . .
P1 P 0.06054(5) 0.27828(5) 0.61438(3) 0.01508(14) Uani 1 1 d . . . . .
P2 P 0.46115(5) 0.24713(6) 0.41066(3) 0.01623(15) Uani 1 1 d . . . . .
O1 O 0.23423(14) 0.36206(15) 0.60278(8) 0.0170(4) Uani 1 1 d . . . . .
O2 O 0.14657(16) 0.27713(17) 0.71867(9) 0.0227(5) Uani 1 1 d . . . . .
O3 O 0.27970(14) 0.31726(15) 0.41592(9) 0.0171(4) Uani 1 1 d . . . . .
O4 O 0.36944(16) 0.19262(17) 0.31050(10) 0.0233(5) Uani 1 1 d . . . . .
O91 O 0.1887(2) 0.8383(3) 0.52817(16) 0.0524(9) Uani 1 1 d . . . . .
O92 O 0.1324(3) 0.4278(3) 0.20000(14) 0.0548(9) Uani 1 1 d . . . . .
N1 N 0.18108(16) 0.50361(18) 0.62612(10) 0.0165(5) Uani 1 1 d . . . . .
N2 N 0.17410(16) 0.45351(18) 0.67299(10) 0.0161(5) Uani 1 1 d . . . . .
N3 N 0.30688(16) 0.44693(18) 0.36769(10) 0.0165(5) Uani 1 1 d . . . . .
N4 N 0.31617(17) 0.37819(18) 0.32937(10) 0.0163(5) Uani 1 1 d . . . . .
C1 C 0.21475(18) 0.4512(2) 0.59299(11) 0.0149(5) Uani 1 1 d . . . . .
C2 C 0.1516(2) 0.5033(2) 0.71150(13) 0.0203(6) Uani 1 1 d . . . . .
C3 C 0.1283(2) 0.6050(3) 0.70563(14) 0.0259(7) Uani 1 1 d . . . . .
H3A H 0.1667 0.6418 0.7318 0.039 Uiso 1 1 calc GR . . . .
H3B H 0.0688 0.6137 0.7116 0.039 Uiso 1 1 calc GR . . . .
H3C H 0.1341 0.6261 0.6697 0.039 Uiso 1 1 calc GR . . . .
C4 C 0.1471(3) 0.4603(3) 0.76475(13) 0.0308(8) Uani 1 1 d . . . . .
H4A H 0.0908 0.4310 0.7644 0.046 Uiso 1 1 calc GR . . . .
H4B H 0.1556 0.5092 0.7922 0.046 Uiso 1 1 calc GR . . . .
H4C H 0.1921 0.4125 0.7725 0.046 Uiso 1 1 calc GR . . . .
C5 C 0.23242(18) 0.4917(2) 0.54240(11) 0.0154(5) Uani 1 1 d . . . . .
C6 C 0.25038(18) 0.4328(2) 0.50147(11) 0.0157(5) Uani 1 1 d . . . . .
H6 H 0.2520 0.3666 0.5064 0.019 Uiso 1 1 calc R . . . .
C7 C 0.26588(18) 0.4710(2) 0.45341(12) 0.0162(5) Uani 1 1 d . . . . .
C8 C 0.2621(2) 0.5688(2) 0.44605(12) 0.0189(6) Uani 1 1 d . . . . .
H8 H 0.2707 0.5949 0.4129 0.023 Uiso 1 1 calc R . . . .
C9 C 0.2458(2) 0.6273(2) 0.48678(13) 0.0214(6) Uani 1 1 d . . . . .
H9 H 0.2443 0.6934 0.4817 0.026 Uiso 1 1 calc R . . . .
C10 C 0.23171(19) 0.5896(2) 0.53502(12) 0.0184(6) Uani 1 1 d . . . . .
H10 H 0.2215 0.6300 0.5631 0.022 Uiso 1 1 calc R . . . .
C11 C 0.28557(18) 0.4089(2) 0.41021(12) 0.0154(5) Uani 1 1 d . . . . .
C12 C 0.3225(2) 0.4104(2) 0.28246(13) 0.0216(6) Uani 1 1 d . . . . .
C13 C 0.3312(3) 0.3463(3) 0.23712(14) 0.0319(8) Uani 1 1 d . . . . .
H13B H 0.3118 0.3787 0.2035 0.048 Uiso 1 1 calc GR . . . .
H13A H 0.2961 0.2900 0.2395 0.048 Uiso 1 1 calc GR . . . .
H13C H 0.3915 0.3279 0.2387 0.048 Uiso 1 1 calc GR . . . .
C14 C 0.3236(3) 0.5134(3) 0.27044(14) 0.0298(8) Uani 1 1 d . . . . .
H14A H 0.2735 0.5294 0.2442 0.045 Uiso 1 1 calc GR . . . .
H14B H 0.3762 0.5290 0.2561 0.045 Uiso 1 1 calc GR . . . .
H14C H 0.3218 0.5492 0.3031 0.045 Uiso 1 1 calc GR . . . .
C31 C 0.0550(2) 0.2786(2) 0.54242(12) 0.0180(6) Uani 1 1 d . . . . .
C32 C 0.1194(2) 0.2296(2) 0.52162(13) 0.0210(6) Uani 1 1 d . . . . .
H32 H 0.1671 0.2045 0.5447 0.025 Uiso 1 1 calc R . . . .
C33 C 0.1128(2) 0.2177(3) 0.46672(14) 0.0257(7) Uani 1 1 d . . . . .
H33 H 0.1561 0.1842 0.4524 0.031 Uiso 1 1 calc R . . . .
C34 C 0.0434(3) 0.2545(3) 0.43306(14) 0.0274(7) Uani 1 1 d . . . . .
H34 H 0.0390 0.2456 0.3957 0.033 Uiso 1 1 calc R . . . .
C35 C -0.0196(3) 0.3042(3) 0.45365(14) 0.0296(8) Uani 1 1 d . . . . .
H35 H -0.0665 0.3305 0.4304 0.035 Uiso 1 1 calc R . . . .
C36 C -0.0143(2) 0.3158(3) 0.50852(13) 0.0249(7) Uani 1 1 d . . . . .
H36 H -0.0580 0.3489 0.5227 0.030 Uiso 1 1 calc R . . . .
C41 C -0.01343(19) 0.3661(2) 0.63327(12) 0.0183(6) Uani 1 1 d . . . . .
C42 C -0.0503(2) 0.3488(2) 0.67892(14) 0.0244(7) Uani 1 1 d . . . . .
H42 H -0.0445 0.2886 0.6952 0.029 Uiso 1 1 calc R . . . .
C43 C -0.0952(2) 0.4190(3) 0.70051(14) 0.0283(7) Uani 1 1 d . . . . .
H43 H -0.1193 0.4069 0.7319 0.034 Uiso 1 1 calc R . . . .
C44 C -0.1051(2) 0.5068(3) 0.67665(14) 0.0253(7) Uani 1 1 d . . . . .
H44 H -0.1358 0.5549 0.6916 0.030 Uiso 1 1 calc R . . . .
C45 C -0.0700(2) 0.5237(2) 0.63081(14) 0.0236(6) Uani 1 1 d . . . . .
H45 H -0.0781 0.5832 0.6138 0.028 Uiso 1 1 calc R . . . .
C46 C -0.0229(2) 0.4547(2) 0.60943(13) 0.0210(6) Uani 1 1 d . . . . .
H46 H 0.0027 0.4678 0.5787 0.025 Uiso 1 1 calc R . . . .
C51 C 0.0110(2) 0.1661(2) 0.62745(12) 0.0185(6) Uani 1 1 d . . . . .
C52 C -0.0675(2) 0.1429(3) 0.59667(14) 0.0244(7) Uani 1 1 d . . . . .
H52 H -0.0933 0.1851 0.5700 0.029 Uiso 1 1 calc R . . . .
C53 C -0.1079(2) 0.0590(3) 0.60477(15) 0.0290(7) Uani 1 1 d . . . . .
H53 H -0.1615 0.0442 0.5839 0.035 Uiso 1 1 calc R . . . .
C54 C -0.0703(2) -0.0038(3) 0.64342(14) 0.0277(7) Uani 1 1 d . . . . .
H54 H -0.0978 -0.0616 0.6488 0.033 Uiso 1 1 calc R . . . .
C55 C 0.0076(2) 0.0188(2) 0.67408(14) 0.0267(7) Uani 1 1 d . . . . .
H55 H 0.0333 -0.0238 0.7006 0.032 Uiso 1 1 calc R . . . .
C56 C 0.0483(2) 0.1033(2) 0.66617(13) 0.0226(6) Uani 1 1 d . . . . .
H56 H 0.1016 0.1182 0.6872 0.027 Uiso 1 1 calc R . . . .
C61 C 0.5339(2) 0.3129(2) 0.37494(12) 0.0187(6) Uani 1 1 d . . . . .
C62 C 0.6055(2) 0.2688(2) 0.35919(14) 0.0228(7) Uani 1 1 d . . . . .
H62 H 0.6199 0.2063 0.3701 0.027 Uiso 1 1 calc R . . . .
C63 C 0.6554(2) 0.3174(3) 0.32745(14) 0.0249(7) Uani 1 1 d . . . . .
H63 H 0.7037 0.2875 0.3165 0.030 Uiso 1 1 calc R . . . .
C64 C 0.6353(2) 0.4085(3) 0.31172(13) 0.0238(6) Uani 1 1 d . . . . .
H64 H 0.6696 0.4409 0.2899 0.029 Uiso 1 1 calc R . . . .
C65 C 0.5649(2) 0.4528(2) 0.32782(14) 0.0244(7) Uani 1 1 d . . . . .
H65 H 0.5510 0.5156 0.3171 0.029 Uiso 1 1 calc R . . . .
C66 C 0.5149(2) 0.4052(2) 0.35950(13) 0.0214(6) Uani 1 1 d . . . . .
H66 H 0.4672 0.4359 0.3708 0.026 Uiso 1 1 calc R . . . .
C71 C 0.5160(2) 0.1352(2) 0.42463(13) 0.0210(6) Uani 1 1 d . . . . .
C72 C 0.5070(2) 0.0632(2) 0.38703(15) 0.0274(7) Uani 1 1 d . . . . .
H72 H 0.4653 0.0679 0.3560 0.033 Uiso 1 1 calc R . . . .
C73 C 0.5593(3) -0.0155(3) 0.39514(17) 0.0332(8) Uani 1 1 d . . . . .
H73 H 0.5539 -0.0640 0.3692 0.040 Uiso 1 1 calc R . . . .
C74 C 0.6196(3) -0.0241(3) 0.44071(17) 0.0330(8) Uani 1 1 d . . . . .
H74 H 0.6551 -0.0783 0.4460 0.040 Uiso 1 1 calc R . . . .
C75 C 0.6276(3) 0.0468(3) 0.47841(17) 0.0396(9) Uani 1 1 d . . . . .
H75 H 0.6683 0.0410 0.5099 0.047 Uiso 1 1 calc R . . . .
C76 C 0.5763(3) 0.1260(3) 0.47036(15) 0.0318(8) Uani 1 1 d . . . . .
H76 H 0.5824 0.1745 0.4963 0.038 Uiso 1 1 calc R . . . .
C81 C 0.4636(2) 0.2986(2) 0.47593(12) 0.0182(6) Uani 1 1 d . . . . .
C82 C 0.5197(2) 0.3707(2) 0.49512(13) 0.0223(6) Uani 1 1 d . . . . .
H82 H 0.5563 0.3985 0.4730 0.027 Uiso 1 1 calc R . . . .
C83 C 0.5213(2) 0.4016(3) 0.54740(14) 0.0277(7) Uani 1 1 d . . . . .
H83 H 0.5590 0.4509 0.5609 0.033 Uiso 1 1 calc R . . . .
C84 C 0.4685(2) 0.3611(3) 0.57962(13) 0.0264(7) Uani 1 1 d . . . . .
H84 H 0.4699 0.3830 0.6150 0.032 Uiso 1 1 calc R . . . .
C85 C 0.4133(2) 0.2887(3) 0.56075(14) 0.0237(6) Uani 1 1 d . . . . .
H85 H 0.3774 0.2607 0.5832 0.028 Uiso 1 1 calc R . . . .
C86 C 0.4105(2) 0.2574(2) 0.50895(14) 0.0217(6) Uani 1 1 d . . . . .
H86 H 0.3726 0.2079 0.4958 0.026 Uiso 1 1 calc R . . . .
C91 C 0.1608(3) 0.8885(3) 0.55986(18) 0.0362(9) Uani 1 1 d . . . . .
C92 C 0.1042(5) 0.9696(4) 0.5435(2) 0.0672(18) Uani 1 1 d . . . . .
H92A H 0.0920 0.9725 0.5046 0.101 Uiso 1 1 calc GR . . . .
H92B H 0.1328 1.0277 0.5572 0.101 Uiso 1 1 calc GR . . . .
H92C H 0.0503 0.9624 0.5579 0.101 Uiso 1 1 calc GR . . . .
C93 C 0.1795(5) 0.8722(5) 0.6179(2) 0.075(2) Uani 1 1 d . . . . .
H93A H 0.1259 0.8593 0.6316 0.112 Uiso 1 1 calc GR . . . .
H93B H 0.2068 0.9283 0.6354 0.112 Uiso 1 1 calc GR . . . .
H93C H 0.2183 0.8184 0.6251 0.112 Uiso 1 1 calc GR . . . .
C94 C 0.1092(3) 0.3559(4) 0.17705(17) 0.0424(10) Uani 1 1 d . . . . .
C95 C 0.1408(4) 0.3305(6) 0.1259(2) 0.073(2) Uani 1 1 d . . . . .
H95A H 0.0921 0.3281 0.0970 0.110 Uiso 1 1 calc GR . . . .
H95B H 0.1690 0.2690 0.1297 0.110 Uiso 1 1 calc GR . . . .
H95C H 0.1819 0.3780 0.1178 0.110 Uiso 1 1 calc GR . . . .
C96 C 0.0472(3) 0.2898(4) 0.19628(19) 0.0481(11) Uani 1 1 d . . . . .
H96A H 0.0737 0.2276 0.2021 0.072 Uiso 1 1 calc GR . . . .
H96B H -0.0045 0.2851 0.1696 0.072 Uiso 1 1 calc GR . . . .
H96C H 0.0317 0.3132 0.2298 0.072 Uiso 1 1 calc GR . . . .

loop_
_atom_site_aniso_label
_atom_site_aniso_U_11
_atom_site_aniso_U_22
_atom_site_aniso_U_33
_atom_site_aniso_U_23
_atom_site_aniso_U_13
_atom_site_aniso_U_12
Re1 0.01602(8) 0.01754(9) 0.01377(8) 0.00186(4) 0.00337(6) -0.00126(4)
Re2 0.01683(9) 0.01506(9) 0.01456(8) -0.00138(4) 0.00470(6) -0.00084(4)
Cl1 0.0209(3) 0.0281(4) 0.0309(4) 0.0050(3) -0.0043(3) -0.0042(3)
Cl2 0.0247(3) 0.0200(3) 0.0264(4) 0.0028(3) 0.0055(3) 0.0047(3)
Cl3 0.0199(3) 0.0236(4) 0.0248(4) 0.0007(3) -0.0006(3) -0.0024(3)
Cl4 0.0225(3) 0.0171(3) 0.0265(4) 0.0029(3) 0.0056(3) -0.0024(3)
P1 0.0153(3) 0.0169(3) 0.0139(3) 0.0013(3) 0.0051(3) -0.0021(3)
P2 0.0166(3) 0.0165(3) 0.0165(4) -0.0007(3) 0.0055(3) -0.0005(3)
O1 0.0187(10) 0.0168(10) 0.0172(10) 0.0024(8) 0.0077(8) 0.0005(8)
O2 0.0258(12) 0.0245(12) 0.0181(11) 0.0022(9) 0.0041(9) -0.0037(9)
O3 0.0198(10) 0.0160(10) 0.0168(10) -0.0005(8) 0.0068(8) -0.0003(8)
O4 0.0260(12) 0.0245(12) 0.0201(11) -0.0039(9) 0.0055(9) 0.0013(9)
O91 0.0432(17) 0.0457(19) 0.069(2) -0.0260(17) 0.0097(16) 0.0051(14)
O92 0.069(2) 0.0468(19) 0.0445(18) -0.0062(16) -0.0033(17) 0.0012(17)
N1 0.0191(12) 0.0184(12) 0.0132(11) 0.0014(9) 0.0057(9) -0.0013(9)
N2 0.0180(11) 0.0165(11) 0.0142(11) 0.0002(9) 0.0039(9) -0.0021(9)
N3 0.0195(12) 0.0149(11) 0.0162(11) -0.0017(9) 0.0061(9) 0.0001(9)
N4 0.0195(11) 0.0159(12) 0.0146(11) -0.0002(9) 0.0067(9) -0.0001(9)
C1 0.0132(12) 0.0185(13) 0.0130(13) -0.0001(11) 0.0022(10) -0.0022(10)
C2 0.0186(14) 0.0252(16) 0.0182(14) -0.0033(12) 0.0062(11) -0.0046(12)
C3 0.0295(17) 0.0253(16) 0.0247(16) -0.0079(13) 0.0096(13) -0.0010(13)
C4 0.046(2) 0.0341(19) 0.0148(15) -0.0033(14) 0.0114(14) -0.0095(16)
C5 0.0131(12) 0.0195(14) 0.0144(13) 0.0000(11) 0.0049(10) -0.0004(10)
C6 0.0148(12) 0.0166(13) 0.0163(13) 0.0001(11) 0.0049(10) -0.0010(10)
C7 0.0141(12) 0.0191(14) 0.0161(13) -0.0010(11) 0.0050(10) -0.0003(10)
C8 0.0219(14) 0.0205(15) 0.0153(13) 0.0027(11) 0.0059(11) 0.0004(11)
C9 0.0270(15) 0.0169(14) 0.0218(15) 0.0011(12) 0.0082(12) 0.0015(12)
C10 0.0197(14) 0.0181(14) 0.0183(14) -0.0019(11) 0.0059(11) 0.0010(11)
C11 0.0143(12) 0.0166(13) 0.0155(13) -0.0010(11) 0.0036(10) 0.0003(10)
C12 0.0247(15) 0.0230(15) 0.0191(14) 0.0012(12) 0.0095(12) 0.0004(12)
C13 0.050(2) 0.0307(18) 0.0176(15) 0.0003(14) 0.0145(15) 0.0038(16)
C14 0.046(2) 0.0237(17) 0.0243(16) 0.0062(13) 0.0187(15) 0.0015(15)
C31 0.0183(14) 0.0218(14) 0.0143(13) 0.0000(11) 0.0035(11) -0.0063(11)
C32 0.0211(15) 0.0222(16) 0.0206(15) -0.0003(12) 0.0060(12) -0.0030(12)
C33 0.0289(17) 0.0260(16) 0.0249(17) -0.0064(14) 0.0131(14) -0.0068(14)
C34 0.0379(19) 0.0301(17) 0.0157(15) -0.0007(13) 0.0092(14) -0.0084(15)
C35 0.0308(18) 0.039(2) 0.0179(16) 0.0040(14) 0.0019(13) -0.0015(15)
C36 0.0224(16) 0.0348(18) 0.0184(15) 0.0025(13) 0.0055(12) 0.0002(13)
C41 0.0175(13) 0.0198(14) 0.0181(14) 0.0007(11) 0.0048(11) -0.0012(11)
C42 0.0277(16) 0.0250(16) 0.0232(15) 0.0061(13) 0.0122(13) 0.0037(13)
C43 0.0311(17) 0.0324(18) 0.0243(16) 0.0017(14) 0.0132(14) 0.0062(14)
C44 0.0229(15) 0.0252(16) 0.0279(17) -0.0047(13) 0.0042(13) 0.0040(13)
C45 0.0201(14) 0.0208(15) 0.0299(17) 0.0031(13) 0.0042(12) 0.0022(12)
C46 0.0192(14) 0.0216(15) 0.0233(15) 0.0033(12) 0.0062(12) -0.0022(12)
C51 0.0204(14) 0.0186(14) 0.0186(14) -0.0019(11) 0.0097(11) -0.0046(11)
C52 0.0245(16) 0.0266(16) 0.0230(15) 0.0004(13) 0.0063(13) -0.0048(13)
C53 0.0293(17) 0.0297(18) 0.0291(17) -0.0058(14) 0.0084(14) -0.0110(14)
C54 0.0361(19) 0.0221(16) 0.0285(17) -0.0050(13) 0.0167(15) -0.0104(14)
C55 0.0369(18) 0.0209(16) 0.0242(16) 0.0031(13) 0.0107(14) -0.0021(14)
C56 0.0254(15) 0.0221(15) 0.0216(15) 0.0003(12) 0.0076(12) -0.0038(12)
C61 0.0178(14) 0.0234(15) 0.0156(13) -0.0007(11) 0.0047(11) -0.0028(11)
C62 0.0194(15) 0.0251(17) 0.0250(16) -0.0014(12) 0.0072(13) 0.0010(12)
C63 0.0200(15) 0.0328(17) 0.0236(16) -0.0032(13) 0.0094(12) 0.0000(13)
C64 0.0234(15) 0.0305(17) 0.0187(14) -0.0028(13) 0.0070(12) -0.0089(13)
C65 0.0263(16) 0.0231(16) 0.0249(16) 0.0000(13) 0.0070(13) -0.0037(13)
C66 0.0207(14) 0.0209(15) 0.0242(15) -0.0013(12) 0.0081(12) -0.0022(12)
C71 0.0230(15) 0.0202(14) 0.0209(14) 0.0016(12) 0.0070(12) 0.0006(12)
C72 0.0250(16) 0.0226(16) 0.0339(18) -0.0022(14) 0.0021(14) 0.0029(13)
C73 0.0347(19) 0.0214(17) 0.045(2) -0.0047(15) 0.0106(17) 0.0030(14)
C74 0.0357(19) 0.0213(16) 0.045(2) 0.0095(15) 0.0142(16) 0.0087(14)
C75 0.046(2) 0.038(2) 0.033(2) 0.0072(17) -0.0004(17) 0.0160(18)
C76 0.044(2) 0.0286(18) 0.0224(16) 0.0017(14) 0.0023(15) 0.0105(16)
C81 0.0188(14) 0.0199(15) 0.0165(14) -0.0008(11) 0.0046(11) 0.0025(11)
C82 0.0235(15) 0.0218(15) 0.0220(15) -0.0008(12) 0.0048(12) -0.0023(12)
C83 0.0335(18) 0.0257(16) 0.0234(16) -0.0043(13) 0.0019(13) -0.0036(14)
C84 0.0335(18) 0.0285(17) 0.0172(14) -0.0045(13) 0.0041(13) 0.0034(14)
C85 0.0231(16) 0.0272(16) 0.0218(16) 0.0032(13) 0.0066(13) 0.0037(13)
C86 0.0208(15) 0.0254(16) 0.0189(15) -0.0003(12) 0.0036(12) -0.0028(12)
C91 0.0281(18) 0.0309(19) 0.049(2) -0.0098(17) 0.0024(16) -0.0003(15)
C92 0.104(5) 0.059(3) 0.043(3) 0.009(2) 0.021(3) 0.044(3)
C93 0.078(4) 0.084(5) 0.055(3) 0.001(3) -0.014(3) 0.039(4)
C94 0.047(2) 0.048(2) 0.029(2) -0.0055(18) -0.0044(17) 0.004(2)
C95 0.068(4) 0.104(5) 0.050(3) -0.030(3) 0.019(3) -0.026(4)
C96 0.052(3) 0.059(3) 0.030(2) 0.004(2) -0.0040(19) 0.001(2)

loop_
_atom_type_symbol
_atom_type_description
_atom_type_scat_dispersion_real
_atom_type_scat_dispersion_imag
_atom_type_scat_source
C C 0.0181 0.0091 'International Tables Vol C Tables 4.2.6.8 and 6.1.1.4'
H H 0.0000 0.0000 'International Tables Vol C Tables 4.2.6.8 and 6.1.1.4'
Cl Cl 0.3639 0.7018 'International Tables Vol C Tables 4.2.6.8 and 6.1.1.4'
N N 0.0311 0.0180 'International Tables Vol C Tables 4.2.6.8 and 6.1.1.4'
O O 0.0492 0.0322 'International Tables Vol C Tables 4.2.6.8 and 6.1.1.4'
P P 0.2955 0.4335 'International Tables Vol C Tables 4.2.6.8 and 6.1.1.4'
Re Re -5.2083 5.8923 'International Tables Vol C Tables 4.2.6.8 and 6.1.1.4'

loop_
_exptl_crystal_face_index_h
_exptl_crystal_face_index_k
_exptl_crystal_face_index_l
_exptl_crystal_face_perp_dist
10 0 -9 0.0206
-10 0 9 0.0266
-3 -7 -9 0.0649
-5 8 0 0.0675
7 -6 4 0.0601
2 -1 -16 0.0238
-1 1 16 0.0283
-4 -6 12 0.0761
-2 -1 -16 0.0276
-1 3 -14 0.0433
0 8 -8 0.0757
6 -1 -14 0.0205
-7 -4 -7 0.0554
8 -5 -6 0.0552

loop_
_geom_angle_atom_site_label_1
_geom_angle_atom_site_label_2
_geom_angle_atom_site_label_3
_geom_angle
_geom_angle_site_symmetry_1
_geom_angle_site_symmetry_3
_geom_angle_publ_flag
Cl1 Re1 P1 175.90(3) . . ?
Cl2 Re1 Cl1 87.56(3) . . ?
Cl2 Re1 P1 93.50(3) . . ?
O1 Re1 Cl1 91.29(7) . . ?
O1 Re1 Cl2 88.27(6) . . ?
O1 Re1 P1 84.79(7) . . ?
O1 Re1 N2 73.97(9) . . ?
O2 Re1 Cl1 101.46(9) . . ?
O2 Re1 Cl2 104.39(9) . . ?
O2 Re1 P1 82.12(9) . . ?
O2 Re1 O1 162.26(11) . . ?
O2 Re1 N2 94.17(11) . . ?
N2 Re1 Cl1 87.31(7) . . ?
N2 Re1 Cl2 161.38(7) . . ?
N2 Re1 P1 90.45(7) . . ?
Cl3 Re2 P2 172.72(3) . . ?
Cl4 Re2 Cl3 88.39(3) . . ?
Cl4 Re2 P2 89.49(3) . . ?
O3 Re2 Cl3 88.08(7) . . ?
O3 Re2 Cl4 88.76(6) . . ?
O3 Re2 P2 84.91(7) . . ?
O3 Re2 N4 73.71(9) . . ?
O4 Re2 Cl3 103.16(9) . . ?
O4 Re2 Cl4 104.06(8) . . ?
O4 Re2 P2 84.11(9) . . ?
O4 Re2 O3 163.01(10) . . ?
O4 Re2 N4 94.24(11) . . ?
N4 Re2 Cl3 85.55(7) . . ?
N4 Re2 Cl4 161.60(7) . . ?
N4 Re2 P2 94.35(7) . . ?
C31 P1 Re1 118.06(10) . . ?
C31 P1 C41 109.21(15) . . ?
C31 P1 C51 103.22(14) . . ?
C41 P1 Re1 107.45(10) . . ?
C41 P1 C51 104.04(14) . . ?
C51 P1 Re1 113.95(11) . . ?
C61 P2 Re2 111.27(11) . . ?
C71 P2 Re2 114.80(11) . . ?
C71 P2 C61 103.29(15) . . ?
C81 P2 Re2 114.47(11) . . ?
C81 P2 C61 108.76(15) . . ?
C81 P2 C71 103.37(15) . . ?
C1 O1 Re1 117.49(19) . . ?
C11 O3 Re2 117.08(19) . . ?
C1 N1 N2 110.6(3) . . ?
N1 N2 Re1 114.61(18) . . ?
C2 N2 Re1 130.1(2) . . ?
C2 N2 N1 115.3(3) . . ?
C11 N3 N4 110.8(2) . . ?
N3 N4 Re2 114.56(18) . . ?
C12 N4 Re2 130.4(2) . . ?
C12 N4 N3 115.1(3) . . ?
O1 C1 C5 118.1(3) . . ?
N1 C1 O1 122.4(3) . . ?
N1 C1 C5 119.5(3) . . ?
N2 C2 C3 122.9(3) . . ?
N2 C2 C4 121.0(3) . . ?
C3 C2 C4 116.2(3) . . ?
C6 C5 C1 120.1(3) . . ?
C6 C5 C10 119.5(3) . . ?
C10 C5 C1 120.4(3) . . ?
C7 C6 C5 120.1(3) . . ?
C6 C7 C8 119.6(3) . . ?
C6 C7 C11 120.2(3) . . ?
C8 C7 C11 120.2(3) . . ?
C9 C8 C7 120.4(3) . . ?
C8 C9 C10 120.2(3) . . ?
C9 C10 C5 120.2(3) . . ?
O3 C11 C7 118.9(3) . . ?
N3 C11 O3 122.4(3) . . ?
N3 C11 C7 118.7(3) . . ?
N4 C12 C13 121.6(3) . . ?
N4 C12 C14 122.6(3) . . ?
C13 C12 C14 115.8(3) . . ?
C32 C31 P1 116.9(2) . . ?
C36 C31 P1 122.6(2) . . ?
C36 C31 C32 120.1(3) . . ?
C33 C32 C31 119.4(3) . . ?
C34 C33 C32 120.3(3) . . ?
C33 C34 C35 120.2(3) . . ?
C34 C35 C36 120.0(3) . . ?
C31 C36 C35 119.9(3) . . ?
C42 C41 P1 117.5(2) . . ?
C42 C41 C46 119.3(3) . . ?
C46 C41 P1 122.3(2) . . ?
C43 C42 C41 120.3(3) . . ?
C42 C43 C44 120.4(3) . . ?
C45 C44 C43 119.4(3) . . ?
C44 C45 C46 120.8(3) . . ?
C45 C46 C41 119.7(3) . . ?
C52 C51 P1 118.0(3) . . ?
C56 C51 P1 122.9(2) . . ?
C56 C51 C52 119.1(3) . . ?
C53 C52 C51 120.6(3) . . ?
C52 C53 C54 120.2(3) . . ?
C55 C54 C53 119.6(3) . . ?
C54 C55 C56 120.4(3) . . ?
C55 C56 C51 120.2(3) . . ?
C62 C61 P2 120.5(3) . . ?
C66 C61 P2 120.0(2) . . ?
C66 C61 C62 119.3(3) . . ?
C63 C62 C61 119.6(3) . . ?
C64 C63 C62 120.7(3) . . ?
C63 C64 C65 119.9(3) . . ?
C66 C65 C64 119.9(3) . . ?
C65 C66 C61 120.6(3) . . ?
C72 C71 P2 120.9(3) . . ?
C76 C71 P2 119.3(3) . . ?
C76 C71 C72 119.3(3) . . ?
C73 C72 C71 119.7(3) . . ?
C72 C73 C74 120.8(4) . . ?
C75 C74 C73 119.5(3) . . ?
C76 C75 C74 120.1(4) . . ?
C75 C76 C71 120.7(4) . . ?
C82 C81 P2 122.9(2) . . ?
C82 C81 C86 120.2(3) . . ?
C86 C81 P2 116.7(2) . . ?
C81 C82 C83 118.9(3) . . ?
C84 C83 C82 120.6(3) . . ?
C83 C84 C85 120.5(3) . . ?
C86 C85 C84 119.7(3) . . ?
C85 C86 C81 120.0(3) . . ?
O91 C91 C92 122.6(5) . . ?
O91 C91 C93 122.4(5) . . ?
C93 C91 C92 115.0(4) . . ?
O92 C94 C95 120.3(5) . . ?
O92 C94 C96 122.8(5) . . ?
C96 C94 C95 116.9(5) . . ?

loop_
_geom_bond_atom_site_label_1
_geom_bond_atom_site_label_2
_geom_bond_distance
_geom_bond_site_symmetry_2
_geom_bond_publ_flag
Re1 Cl1 2.3882(8) . ?
Re1 Cl2 2.3510(7) . ?
Re1 P1 2.4708(8) . ?
Re1 O1 2.011(2) . ?
Re1 O2 1.679(2) . ?
Re1 N2 2.155(3) . ?
Re2 Cl3 2.3800(8) . ?
Re2 Cl4 2.3406(7) . ?
Re2 P2 2.4657(8) . ?
Re2 O3 2.028(2) . ?
Re2 O4 1.685(2) . ?
Re2 N4 2.157(3) . ?
P1 C31 1.819(3) . ?
P1 C41 1.822(3) . ?
P1 C51 1.829(3) . ?
P2 C61 1.825(3) . ?
P2 C71 1.821(3) . ?
P2 C81 1.810(3) . ?
O1 C1 1.320(4) . ?
O3 C11 1.317(4) . ?
O91 C91 1.208(5) . ?
O92 C94 1.207(6) . ?
N1 N2 1.408(3) . ?
N1 C1 1.298(4) . ?
N2 C2 1.301(4) . ?
N3 N4 1.404(3) . ?
N3 C11 1.298(4) . ?
N4 C12 1.296(4) . ?
C1 C5 1.475(4) . ?
C2 C3 1.495(5) . ?
C2 C4 1.498(4) . ?
C5 C6 1.399(4) . ?
C5 C10 1.404(4) . ?
C6 C7 1.393(4) . ?
C7 C8 1.403(4) . ?
C7 C11 1.479(4) . ?
C8 C9 1.383(4) . ?
C9 C10 1.388(4) . ?
C12 C13 1.493(5) . ?
C12 C14 1.498(5) . ?
C31 C32 1.399(5) . ?
C31 C36 1.389(5) . ?
C32 C33 1.395(5) . ?
C33 C34 1.385(6) . ?
C34 C35 1.386(6) . ?
C35 C36 1.395(5) . ?
C41 C42 1.397(4) . ?
C41 C46 1.398(4) . ?
C42 C43 1.385(5) . ?
C43 C44 1.388(5) . ?
C44 C45 1.386(5) . ?
C45 C46 1.390(5) . ?
C51 C52 1.400(5) . ?
C51 C56 1.392(5) . ?
C52 C53 1.382(5) . ?
C53 C54 1.393(6) . ?
C54 C55 1.389(5) . ?
C55 C56 1.392(5) . ?
C61 C62 1.402(4) . ?
C61 C66 1.391(5) . ?
C62 C63 1.392(5) . ?
C63 C64 1.379(5) . ?
C64 C65 1.392(5) . ?
C65 C66 1.386(5) . ?
C71 C72 1.395(5) . ?
C71 C76 1.392(5) . ?
C72 C73 1.386(5) . ?
C73 C74 1.388(6) . ?
C74 C75 1.384(6) . ?
C75 C76 1.383(5) . ?
C81 C82 1.394(5) . ?
C81 C86 1.402(4) . ?
C82 C83 1.397(5) . ?
C83 C84 1.380(5) . ?
C84 C85 1.386(5) . ?
C85 C86 1.386(5) . ?
C91 C92 1.480(6) . ?
C91 C93 1.479(8) . ?
C94 C95 1.506(7) . ?
C94 C96 1.490(7) . ?

loop_
_twin_individual_id
_twin_individual_mass_fraction_refined
_oxdiff_twin_reflns_isolated
_oxdiff_twin_reflns_overlapped
_twin_individual_twin_lattice_type
_twin_individual_twin_matrix_11
_twin_individual_twin_matrix_12
_twin_individual_twin_matrix_13
_twin_individual_twin_matrix_21
_twin_individual_twin_matrix_22
_twin_individual_twin_matrix_23
_twin_individual_twin_matrix_31
_twin_individual_twin_matrix_32
_twin_individual_twin_matrix_33
1 0.5132(5) 128825 12549 ref 1.0000 0.0000 0.0000 0.0000 1.0000 0.0000 0.0000 0.0000 1.0000
2 0.4868(5) 129088 12549 nmt 1.0059 -0.0014 0.0279 0.0087 0.9970 0.0433 -0.0729 -0.1350 0.9893

loop_
_exptl_oxdiff_crystal_face_indexfrac_h
_exptl_oxdiff_crystal_face_indexfrac_k
_exptl_oxdiff_crystal_face_indexfrac_l
_exptl_oxdiff_crystal_face_x
_exptl_oxdiff_crystal_face_y
_exptl_oxdiff_crystal_face_z
9.8352 -0.2608 -8.6495 0.3046 0.9890 0.0288
-9.8352 0.2608 8.6495 -0.3046 -0.9890 -0.0288
-3.2884 -7.4395 -8.7210 -0.0218 -0.0870 1.0417
-5.0144 7.9733 0.2666 0.5571 -0.6351 -0.5249
7.1640 -5.7442 4.2615 -0.6566 0.7554 0.1077
1.5621 -0.6800 -15.9782 0.7226 0.2808 0.5843
-0.5561 0.6889 15.9048 -0.7289 -0.1866 -0.6136
-3.7054 -5.5359 11.9949 -0.9090 -0.3221 0.1484
-2.4620 -0.7153 -15.6847 0.7478 -0.0963 0.7013
-1.4060 3.3676 -14.3240 0.9354 -0.0925 0.2762
-0.2093 7.6685 -8.0160 0.8933 -0.1176 -0.3498
5.6424 -0.5576 -14.2928 0.6055 0.6464 0.3869
-7.2609 -4.3973 -6.8572 0.1259 -0.5349 0.8417
7.8872 -5.1747 -5.8427 -0.1319 0.8876 0.4014
